data_1519859
loop_
_publ_author_name
'McDonald, E.'
'Horton, Peter N.'
'Hursthouse, Michael B.'

_publ_section_title
;
 3-Amino-2-methyl-2,7-dihydro-pyrazolo[4,3-c]pyridine-4,6-dione
;
_journal_name_full 'Crystal Structure Report Archive'
_journal_page_first 290
_journal_year 2007
_chemical_formula_sum 'C7 H8 N4 O2'
_chemical_formula_weight 180.17
_space_group_IT_number 14
_symmetry_cell_setting monoclinic
_symmetry_space_group_name_Hall '-P 2yn'
_symmetry_space_group_name_H-M 'P 1 21/n 1'
_atom_sites_solution_hydrogens geom
_atom_sites_solution_primary direct
_atom_sites_solution_secondary difmap
_cell_angle_alpha 90.00
_cell_angle_beta 104.984(2)
_cell_angle_gamma 90.00
_cell_formula_units_Z 4
_cell_length_a 7.8088(4)
_cell_length_b 7.3343(2)
_cell_length_c 13.4110(7)
_cell_measurement_reflns_used 1775
_cell_measurement_temperature 120(2)
_cell_measurement_theta_max 27.485
_cell_measurement_theta_min 2.910
_cell_volume 741.96(6)
_computing_cell_refinement 'DENZO (Otwinowski & Minor, 1997) & COLLECT (Hooft, R.W.W., 1998)'
_computing_data_collection 'COLLECT (Hooft, R.W.W., 1998)'
_computing_data_reduction 'DENZO (Otwinowski & Minor, 1997) & COLLECT (Hooft, R.W.W., 1998)'
_computing_molecular_graphics 'ORTEP3 for Windows (Farrugia, 1997)'
_computing_publication_material 'WinGX (Farrugia, 1999)'
_computing_structure_refinement 'SHELXL-97 (Sheldrick, 1997b)'
_computing_structure_solution 'SHELXS-97 (Sheldrick, 1997a)'
_diffrn_ambient_temperature 120(2)
_diffrn_detector_area_resol_mean 9.091
_diffrn_measured_fraction_theta_full 0.994
_diffrn_measured_fraction_theta_max 0.994
_diffrn_measurement_device_type 'Bruker-Nonius 95mm CCD camera on \k-goniostat'
_diffrn_measurement_method '\f & \w scans'
_diffrn_radiation_monochromator '10cm confocal mirrors'
_diffrn_radiation_source 'Bruker-Nonius FR591 rotating anode'
_diffrn_radiation_type MoK\a
_diffrn_radiation_wavelength 0.71073
_diffrn_reflns_av_R_equivalents 0.0549
_diffrn_reflns_av_sigmaI/netI 0.0511
_diffrn_reflns_limit_h_max 10
_diffrn_reflns_limit_h_min -10
_diffrn_reflns_limit_k_max 9
_diffrn_reflns_limit_k_min -9
_diffrn_reflns_limit_l_max 17
_diffrn_reflns_limit_l_min -17
_diffrn_reflns_number 6789
_diffrn_reflns_theta_full 27.48
_diffrn_reflns_theta_max 27.48
_diffrn_reflns_theta_min 3.14
_exptl_absorpt_coefficient_mu 0.123
_exptl_absorpt_correction_T_max 0.9963
_exptl_absorpt_correction_T_min 0.9386
_exptl_absorpt_correction_type multi-scan
_exptl_absorpt_process_details 'SADABS V2.10 (Sheldrick, G.M., 2003)'
_exptl_crystal_colour Colourless
_exptl_crystal_density_diffrn 1.613
_exptl_crystal_density_method 'not measured'
_exptl_crystal_description Needle
_exptl_crystal_F_000 376
_exptl_crystal_size_max 0.52
_exptl_crystal_size_mid 0.08
_exptl_crystal_size_min 0.03
_refine_diff_density_max 0.389
_refine_diff_density_min -0.322
_refine_diff_density_rms 0.068
_refine_ls_extinction_method none
_refine_ls_goodness_of_fit_ref 1.105
_refine_ls_hydrogen_treatment mixed
_refine_ls_matrix_type full
_refine_ls_number_parameters 131
_refine_ls_number_reflns 1689
_refine_ls_number_restraints 0
_refine_ls_restrained_S_all 1.105
_refine_ls_R_factor_all 0.0799
_refine_ls_R_factor_gt 0.0608
_refine_ls_shift/su_max 0.000
_refine_ls_shift/su_mean 0.000
_refine_ls_structure_factor_coef Fsqd
_refine_ls_weighting_details 'calc w=1/[\s^2^(Fo^2^)+(0.0050P)^2^+1.3950P] where P=(Fo^2^+2Fc^2^)/3'
_refine_ls_weighting_scheme calc
_refine_ls_wR_factor_gt 0.1167
_refine_ls_wR_factor_ref 0.1287
_reflns_number_gt 1357
_reflns_number_total 1689
_reflns_threshold_expression >2sigma(I)
_cod_data_source_file eCrystal-290.cif
_cod_data_source_block 2007src0078
_cod_depositor_comments
;
Citation :
McDonald, E and Horton, Peter N. and Hursthouse, Michael B. (2007) 
University of Southampton, Crystal Structure Report Archive. 
(doi:10.5258/ecrystals/290)

More at:
http://ecrystals.chem.soton.ac.uk/290/
;
_cod_original_sg_symbol_H-M P2(1)/n
_cod_database_code 1519859

loop_
_symmetry_equiv_pos_as_xyz
'x, y, z'
'-x+1/2, y+1/2, -z+1/2'
'-x, -y, -z'
'x-1/2, -y-1/2, z-1/2'

loop_
_atom_site_label
_atom_site_type_symbol
_atom_site_fract_x
_atom_site_fract_y
_atom_site_fract_z
_atom_site_U_iso_or_equiv
_atom_site_adp_type
_atom_site_occupancy
_atom_site_symmetry_multiplicity
_atom_site_calc_flag
_atom_site_refinement_flags
_atom_site_disorder_assembly
_atom_site_disorder_group
O1 O 0.3536(2) 0.1149(2) 0.56125(13) 0.0203(4) Uani 1 1 d . . .
O2 O 0.2677(2) -0.0103(3) 0.22176(13) 0.0249(4) Uani 1 1 d . . .
N1 N 0.2998(3) 0.0534(3) 0.38962(15) 0.0176(4) Uani 1 1 d . . .
N4 N 0.0142(3) 0.2944(3) 0.61810(16) 0.0207(5) Uani 1 1 d . . .
C4 C -0.0409(3) 0.1927(3) 0.35217(18) 0.0168(5) Uani 1 1 d . . .
N3 N -0.1856(3) 0.3069(3) 0.45137(15) 0.0175(4) Uani 1 1 d . . .
C6 C -0.0260(3) 0.2681(3) 0.51511(18) 0.0161(5) Uani 1 1 d . . .
C1 C 0.2477(3) 0.1200(3) 0.47483(18) 0.0161(5) Uani 1 1 d . . .
N2 N -0.1978(3) 0.2624(3) 0.34861(15) 0.0192(5) Uani 1 1 d . . .
C5 C 0.0731(3) 0.1925(3) 0.45179(18) 0.0167(5) Uani 1 1 d . . .
C7 C -0.3375(3) 0.3852(3) 0.47824(19) 0.0207(5) Uani 1 1 d . . .
H7A H -0.3401 0.3443 0.5474 0.031 Uiso 1 1 calc R . .
H7B H -0.4462 0.3459 0.4281 0.031 Uiso 1 1 calc R . .
H7C H -0.3293 0.5185 0.4774 0.031 Uiso 1 1 calc R . .
C2 C 0.2014(3) 0.0491(3) 0.28797(18) 0.0178(5) Uani 1 1 d . . .
C3 C 0.0125(3) 0.1156(3) 0.26190(18) 0.0187(5) Uani 1 1 d . . .
H3A H -0.0030 0.2103 0.2077 0.022 Uiso 1 1 calc R . .
H3B H -0.0673 0.0128 0.2333 0.022 Uiso 1 1 calc R . .
H1N H 0.411(4) 0.014(4) 0.402(2) 0.027(8) Uiso 1 1 d . . .
H4A H 0.122(4) 0.272(4) 0.656(2) 0.025(8) Uiso 1 1 d . . .
H4B H -0.050(4) 0.374(5) 0.644(2) 0.038(9) Uiso 1 1 d . . .

loop_
_atom_site_aniso_label
_atom_site_aniso_U_11
_atom_site_aniso_U_22
_atom_site_aniso_U_33
_atom_site_aniso_U_23
_atom_site_aniso_U_13
_atom_site_aniso_U_12
O1 0.0152(8) 0.0247(9) 0.0197(9) -0.0028(7) 0.0022(7) 0.0012(7)
O2 0.0267(10) 0.0305(10) 0.0195(9) 0.0002(8) 0.0098(8) 0.0041(8)
N1 0.0134(10) 0.0209(10) 0.0185(10) -0.0006(8) 0.0038(8) 0.0022(8)
N4 0.0193(11) 0.0250(12) 0.0185(10) -0.0015(9) 0.0062(9) 0.0041(9)
C4 0.0175(11) 0.0166(11) 0.0174(11) 0.0028(9) 0.0065(9) 0.0002(9)
N3 0.0156(10) 0.0199(10) 0.0175(10) 0.0005(8) 0.0052(8) 0.0021(8)
C6 0.0130(11) 0.0149(11) 0.0202(12) 0.0014(9) 0.0042(9) -0.0011(9)
C1 0.0177(11) 0.0135(11) 0.0174(11) -0.0001(9) 0.0049(9) -0.0013(9)
N2 0.0194(10) 0.0215(10) 0.0172(10) 0.0015(8) 0.0055(8) 0.0012(8)
C5 0.0176(11) 0.0145(11) 0.0187(11) -0.0005(9) 0.0058(9) -0.0011(9)
C7 0.0169(12) 0.0215(12) 0.0254(13) 0.0026(10) 0.0083(10) 0.0040(10)
C2 0.0188(12) 0.0158(11) 0.0197(12) 0.0012(9) 0.0067(9) -0.0005(9)
C3 0.0213(12) 0.0192(12) 0.0157(11) -0.0003(10) 0.0047(9) -0.0008(10)

loop_
_atom_type_symbol
_atom_type_description
_atom_type_scat_dispersion_real
_atom_type_scat_dispersion_imag
_atom_type_scat_source
C C 0.0033 0.0016 'International Tables Vol C Tables 4.2.6.8 and 6.1.1.4'
H H 0.0000 0.0000 'International Tables Vol C Tables 4.2.6.8 and 6.1.1.4'
N N 0.0061 0.0033 'International Tables Vol C Tables 4.2.6.8 and 6.1.1.4'
O O 0.0106 0.0060 'International Tables Vol C Tables 4.2.6.8 and 6.1.1.4'

loop_
_geom_angle_atom_site_label_1
_geom_angle_atom_site_label_2
_geom_angle_atom_site_label_3
_geom_angle
_geom_angle_site_symmetry_1
_geom_angle_site_symmetry_3
C2 N1 C1 127.6(2) . .
C2 N1 H1N 116.6(19) . .
C1 N1 H1N 115.7(19) . .
C6 N4 H4A 119.6(19) . .
C6 N4 H4B 119(2) . .
H4A N4 H4B 117(3) . .
N2 C4 C5 113.0(2) . .
N2 C4 C3 124.8(2) . .
C5 C4 C3 122.2(2) . .
C6 N3 N2 113.16(18) . .
C6 N3 C7 127.6(2) . .
N2 N3 C7 119.22(19) . .
N3 C6 N4 123.5(2) . .
N3 C6 C5 105.3(2) . .
N4 C6 C5 131.1(2) . .
O1 C1 N1 119.4(2) . .
O1 C1 C5 125.9(2) . .
N1 C1 C5 114.8(2) . .
C4 N2 N3 103.27(18) . .
C4 C5 C6 105.2(2) . .
C4 C5 C1 123.0(2) . .
C6 C5 C1 131.7(2) . .
N3 C7 H7A 109.5 . .
N3 C7 H7B 109.5 . .
H7A C7 H7B 109.5 . .
N3 C7 H7C 109.5 . .
H7A C7 H7C 109.5 . .
H7B C7 H7C 109.5 . .
O2 C2 N1 119.7(2) . .
O2 C2 C3 121.4(2) . .
N1 C2 C3 118.9(2) . .
C4 C3 C2 113.4(2) . .
C4 C3 H3A 108.9 . .
C2 C3 H3A 108.9 . .
C4 C3 H3B 108.9 . .
C2 C3 H3B 108.9 . .
H3A C3 H3B 107.7 . .

loop_
_geom_bond_atom_site_label_1
_geom_bond_atom_site_label_2
_geom_bond_distance
_geom_bond_site_symmetry_2
O1 C1 1.238(3) .
O2 C2 1.218(3) .
N1 C2 1.381(3) .
N1 C1 1.396(3) .
N1 H1N 0.89(3) .
N4 C6 1.349(3) .
N4 H4A 0.88(3) .
N4 H4B 0.89(3) .
C4 N2 1.317(3) .
C4 C5 1.401(3) .
C4 C3 1.490(3) .
N3 C6 1.347(3) .
N3 N2 1.395(3) .
N3 C7 1.445(3) .
C6 C5 1.403(3) .
C1 C5 1.421(3) .
C7 H7A 0.9800 .
C7 H7B 0.9800 .
C7 H7C 0.9800 .
C2 C3 1.507(3) .
C3 H3A 0.9900 .
C3 H3B 0.9900 .

loop_
_geom_hbond_atom_site_label_D
_geom_hbond_atom_site_label_H
_geom_hbond_atom_site_label_A
_geom_hbond_distance_DH
_geom_hbond_distance_HA
_geom_hbond_distance_DA
_geom_hbond_angle_DHA
_geom_hbond_site_symmetry_A
N1 H1N O1 0.89(3) 2.02(3) 2.892(3) 170(3) 3_656
N4 H4A N2 0.88(3) 2.62(3) 3.346(3) 141(2) 4_666
N4 H4B O2 0.89(3) 2.21(3) 3.086(3) 166(3) 4_566
